data_1502418
loop_
_publ_author_name
'Hoque, Md Mahbubul'
'Miyamoto, Kazunori'
'Tada, Norihiro'
'Shiro, Motoo'
'Ochiai, Masahito'

_publ_section_title
;
 Synthesis and structure of hypervalent diacetoxybromobenzene and
 aziridination of olefins with imino-\l3-bromane generated in situ under
 metal-free conditions.
;
_journal_issue 20
_journal_name_full 'Organic letters'
_journal_page_first 5428
_journal_page_last 5431
_journal_paper_doi 10.1021/ol201868n
_journal_volume 13
_journal_year 2011
_chemical_formula_moiety 'C11 H10 Br F3 O4'
_chemical_formula_sum 'C11 H10 Br F3 O4'
_chemical_formula_weight 343.10
_space_group_IT_number 14
_symmetry_cell_setting monoclinic
_symmetry_Int_Tables_number 14
_symmetry_space_group_name_Hall '-P 2ybc'
_symmetry_space_group_name_H-M 'P 1 21/c 1'
_atom_sites_solution_hydrogens geom
_atom_sites_solution_primary direct
_atom_sites_solution_secondary difmap
_cell_angle_alpha 90.0000
_cell_angle_beta 119.334(10)
_cell_angle_gamma 90.0000
_cell_formula_units_Z 4
_cell_length_a 8.2071(13)
_cell_length_b 20.451(3)
_cell_length_c 8.7017(15)
_cell_measurement_reflns_used 10006
_cell_measurement_temperature 93
_cell_measurement_theta_max 68.35
_cell_measurement_theta_min 4.33
_cell_volume 1273.3(4)
_computing_cell_refinement 'PROCESS-AUTO (Rigaku, 1998)'
_computing_data_collection 'PROCESS-AUTO (Rigaku, 1998)'
_computing_data_reduction 'CrystalStructure (Rigaku, 2000-2010)'
_computing_molecular_graphics 'ORTEP (Johnson, 1976)'
_computing_publication_material 'CrystalStructure (Rigaku, 2000-2010)'
_computing_structure_refinement 'SHELXL97 (Sheldrick, 1997)'
_computing_structure_solution 'SHELXS97 (Sheldrick, 1997)'
_diffrn_ambient_temperature 93
_diffrn_detector_area_resol_mean 10.000
_diffrn_measured_fraction_theta_full 0.961
_diffrn_measured_fraction_theta_max 0.961
_diffrn_measurement_device_type 'Rigaku R-AXIS RAPID'
_diffrn_measurement_method \w
_diffrn_radiation_type 'Cu K\a'
_diffrn_radiation_wavelength 1.54187
_diffrn_reflns_av_R_equivalents 0.0527
_diffrn_reflns_limit_h_max 9
_diffrn_reflns_limit_h_min -9
_diffrn_reflns_limit_k_max 24
_diffrn_reflns_limit_k_min -24
_diffrn_reflns_limit_l_max 10
_diffrn_reflns_limit_l_min -9
_diffrn_reflns_number 11102
_diffrn_reflns_theta_full 68.23
_diffrn_reflns_theta_max 68.23
_diffrn_standards_number 0
_exptl_absorpt_coefficient_mu 4.876
_exptl_absorpt_correction_T_max 0.784
_exptl_absorpt_correction_T_min 0.407
_exptl_absorpt_correction_type multi-scan
_exptl_absorpt_process_details 'ABSCOR (Rigaku, 1995)'
_exptl_crystal_colour colorless
_exptl_crystal_density_diffrn 1.790
_exptl_crystal_density_method 'not measured'
_exptl_crystal_description block
_exptl_crystal_F_000 680.00
_exptl_crystal_size_max 0.200
_exptl_crystal_size_mid 0.100
_exptl_crystal_size_min 0.050
_refine_diff_density_max 0.820
_refine_diff_density_min -1.050
_refine_ls_extinction_method none
_refine_ls_goodness_of_fit_ref 1.181
_refine_ls_hydrogen_treatment constr
_refine_ls_number_parameters 174
_refine_ls_number_reflns 2245
_refine_ls_number_restraints 0
_refine_ls_R_factor_gt 0.0348
_refine_ls_shift/su_max 0.001
_refine_ls_structure_factor_coef Fsqd
_refine_ls_weighting_details 'w = 1/[\s^2^(Fo^2^)+(0.0502P)^2^+0.0000P] where P=(Fo^2^+2Fc^2^)/3'
_refine_ls_weighting_scheme calc
_refine_ls_wR_factor_ref 0.1074
_reflns_number_gt 1712
_reflns_number_total 2245
_reflns_threshold_expression F^2^>2.0\s(F^2^)
_cod_data_source_file ol201868n_si_001.cif
_cod_data_source_block RGK1169
_cod_original_cell_volume 1273.2(4)
_cod_database_code 1502418

loop_
_symmetry_equiv_pos_site_id
_symmetry_equiv_pos_as_xyz
1 +X,+Y,+Z
2 -X,1/2+Y,1/2-Z
3 -X,-Y,-Z
4 +X,1/2-Y,1/2+Z

loop_
_atom_site_label
_atom_site_type_symbol
_atom_site_fract_x
_atom_site_fract_y
_atom_site_fract_z
_atom_site_U_iso_or_equiv
_atom_site_adp_type
_atom_site_occupancy
_atom_site_symmetry_multiplicity
_atom_site_calc_flag
_atom_site_refinement_flags
Br1 Br 0.61490(5) 0.590601(19) 0.21247(6) 0.02253(18) Uani 1.0 4 d .
F1 F -0.0124(4) 0.79758(11) 0.2417(4) 0.0421(8) Uani 1.0 4 d .
F2 F -0.1934(3) 0.71691(11) 0.1014(4) 0.0336(7) Uani 1.0 4 d .
F3 F -0.0424(4) 0.71686(12) 0.3854(4) 0.0338(7) Uani 1.0 4 d .
O1 O 0.7206(4) 0.57490(14) 0.4720(4) 0.0289(8) Uani 1.0 4 d .
O2 O 0.9901(4) 0.57365(13) 0.4666(4) 0.0255(7) Uani 1.0 4 d .
O3 O 0.4670(4) 0.61252(13) -0.0529(4) 0.0230(7) Uani 1.0 4 d .
O4 O 0.6968(4) 0.55295(13) -0.0498(4) 0.0248(7) Uani 1.0 4 d .
C1 C 0.4150(5) 0.63420(18) 0.2245(6) 0.0199(9) Uani 1.0 4 d .
C2 C 0.2546(5) 0.59949(18) 0.1816(6) 0.0213(10) Uani 1.0 4 d .
C3 C 0.1115(5) 0.63245(19) 0.1899(6) 0.0233(10) Uani 1.0 4 d .
C4 C 0.1310(5) 0.69796(19) 0.2364(6) 0.0194(9) Uani 1.0 4 d .
C5 C 0.2968(6) 0.73122(19) 0.2846(6) 0.0231(10) Uani 1.0 4 d .
C6 C 0.4404(6) 0.6993(2) 0.2763(6) 0.0268(11) Uani 1.0 4 d .
C7 C -0.0269(6) 0.73238(19) 0.2428(7) 0.0270(11) Uani 1.0 4 d .
C8 C 0.9054(5) 0.56893(18) 0.5469(6) 0.0229(10) Uani 1.0 4 d .
C9 C 0.9938(6) 0.55439(19) 0.7411(6) 0.0255(10) Uani 1.0 4 d .
C10 C 0.5528(6) 0.58532(18) -0.1314(7) 0.0242(10) Uani 1.0 4 d .
C11 C 0.4596(6) 0.5972(2) -0.3254(7) 0.0322(12) Uani 1.0 4 d .
H2 H 0.2425 0.5548 0.1477 0.0256 Uiso 1.0 4 calc R
H3 H -0.0006 0.6100 0.1635 0.0279 Uiso 1.0 4 calc R
H5 H 0.3111 0.7754 0.3227 0.0278 Uiso 1.0 4 calc R
H6 H 0.5538 0.7213 0.3052 0.0321 Uiso 1.0 4 calc R
H9A H 0.9129 0.5707 0.7862 0.0306 Uiso 1.0 4 calc R
H9B H 1.1159 0.5759 0.8037 0.0306 Uiso 1.0 4 calc R
H9C H 1.0100 0.5071 0.7599 0.0306 Uiso 1.0 4 calc R
H11A H 0.3240 0.5929 -0.3760 0.0387 Uiso 1.0 4 calc R
H11B H 0.5041 0.5651 -0.3800 0.0387 Uiso 1.0 4 calc R
H11C H 0.4895 0.6414 -0.3475 0.0387 Uiso 1.0 4 calc R

loop_
_atom_site_aniso_label
_atom_site_aniso_U_11
_atom_site_aniso_U_22
_atom_site_aniso_U_33
_atom_site_aniso_U_12
_atom_site_aniso_U_13
_atom_site_aniso_U_23
Br1 0.0141(3) 0.0296(3) 0.0241(4) 0.00174(16) 0.0095(2) 0.00167(19)
F1 0.0460(16) 0.0198(12) 0.076(3) 0.0033(11) 0.0423(16) 0.0021(13)
F2 0.0211(12) 0.0408(14) 0.0386(18) 0.0071(10) 0.0145(12) 0.0037(13)
F3 0.0406(15) 0.0378(14) 0.0365(18) 0.0056(11) 0.0293(14) 0.0017(13)
O1 0.0167(14) 0.0432(18) 0.029(2) 0.0035(12) 0.0127(14) 0.0058(15)
O2 0.0190(14) 0.0341(16) 0.026(2) 0.0025(12) 0.0131(14) 0.0037(14)
O3 0.0175(14) 0.0339(15) 0.0172(18) 0.0053(12) 0.0082(13) 0.0040(14)
O4 0.0187(14) 0.0321(16) 0.0235(19) 0.0032(12) 0.0102(13) 0.0000(14)
C1 0.0166(19) 0.027(2) 0.016(3) 0.0035(16) 0.0078(18) 0.0010(18)
C2 0.0169(19) 0.024(2) 0.023(3) -0.0018(15) 0.0096(19) -0.0011(18)
C3 0.016(2) 0.024(2) 0.029(3) -0.0016(16) 0.0105(19) -0.0012(19)
C4 0.022(2) 0.025(2) 0.016(3) 0.0024(16) 0.0128(18) 0.0020(18)
C5 0.030(3) 0.024(2) 0.016(3) -0.0037(17) 0.0119(19) -0.0057(18)
C6 0.021(2) 0.030(2) 0.032(3) -0.0070(17) 0.015(2) -0.005(2)
C7 0.028(3) 0.021(2) 0.035(3) 0.0004(17) 0.017(3) -0.000(2)
C8 0.018(2) 0.0166(19) 0.032(3) -0.0007(15) 0.011(2) -0.0031(19)
C9 0.019(2) 0.026(2) 0.025(3) 0.0038(16) 0.0059(19) 0.002(2)
C10 0.016(2) 0.027(2) 0.029(3) -0.0015(16) 0.0114(19) -0.0016(19)
C11 0.024(3) 0.049(3) 0.025(3) 0.0056(19) 0.013(3) 0.001(3)

loop_
_atom_type_symbol
_atom_type_description
_atom_type_scat_dispersion_real
_atom_type_scat_dispersion_imag
_atom_type_scat_source
C C 0.0181 0.0091
;
International Tables for Crystallography
(1992, Vol. C, Tables 4.2.6.8 and 6.1.1.4)
;
H H 0.0000 0.0000
;
International Tables for Crystallography
(1992, Vol. C, Table 6.1.1.4)
;
Br Br -0.6763 1.2805
;
International Tables for Crystallography
(1992, Vol. C, Tables 4.2.6.8 and 6.1.1.4)
;
F F 0.0727 0.0534
;
International Tables for Crystallography
(1992, Vol. C, Tables 4.2.6.8 and 6.1.1.4)
;
O O 0.0492 0.0322
;
International Tables for Crystallography
(1992, Vol. C, Tables 4.2.6.8 and 6.1.1.4)
;

loop_
_geom_angle_atom_site_label_1
_geom_angle_atom_site_label_2
_geom_angle_atom_site_label_3
_geom_angle
_geom_angle_publ_flag
O1 Br1 O3 170.31(14) yes
O1 Br1 C1 85.56(16) yes
O3 Br1 C1 84.85(16) yes
Br1 O1 C8 109.0(4) yes
Br1 O3 C10 108.5(3) yes
Br1 C1 C2 118.4(3) yes
Br1 C1 C6 117.9(4) yes
C2 C1 C6 123.7(5) yes
C1 C2 C3 117.2(4) yes
C2 C3 C4 120.4(4) yes
C3 C4 C5 121.1(4) yes
C3 C4 C7 119.1(4) yes
C5 C4 C7 119.7(4) yes
C4 C5 C6 119.2(4) yes
C1 C6 C5 118.3(4) yes
F1 C7 F2 106.2(3) yes
F1 C7 F3 106.9(4) yes
F1 C7 C4 112.7(4) yes
F2 C7 F3 105.8(4) yes
F2 C7 C4 111.3(4) yes
F3 C7 C4 113.4(4) yes
O1 C8 O2 123.4(4) yes
O1 C8 C9 111.9(5) yes
O2 C8 C9 124.6(4) yes
O3 C10 O4 122.2(5) yes
O3 C10 C11 114.1(4) yes
O4 C10 C11 123.7(5) yes

loop_
_geom_bond_atom_site_label_1
_geom_bond_atom_site_label_2
_geom_bond_distance
_geom_bond_publ_flag
Br1 O1 2.009(4) yes
Br1 O3 2.064(3) yes
Br1 C1 1.914(5) yes
F1 C7 1.339(5) yes
F2 C7 1.354(4) yes
F3 C7 1.346(7) yes
O1 C8 1.331(5) yes
O2 C8 1.207(7) yes
O3 C10 1.320(7) yes
O4 C10 1.232(5) yes
C1 C2 1.377(6) yes
C1 C6 1.387(6) yes
C2 C3 1.386(7) yes
C3 C4 1.386(6) yes
C4 C5 1.390(6) yes
C4 C7 1.499(7) yes
C5 C6 1.381(7) yes
C8 C9 1.507(7) yes
C10 C11 1.493(7) yes
